data_7128170
loop_
_publ_author_name
'Yuan, Shu-Pei'
'Zhang, Xia-Yan'
'Jia, Yun-Qing'
'Wang, Zhen-Hua'
'Zhao, Jian-Qiang'
'You, Yong'
'Zhou, Ming-Qiang'
'Yuan, Wei-Cheng'

_publ_section_title
;
 Catalytic asymmetric coupling of vinylogous species <i>via</i>
 deconjugated butenolide addition to vinylogous imines <i>in situ</i>
 generated from arylsulfonyl indoles.
;
_journal_issue 40
_journal_name_full 'Chemical communications (Cambridge, England)'
_journal_page_first 4938
_journal_page_last 4941
_journal_paper_doi 10.1039/d1cc00777g
_journal_volume 57
_journal_year 2021
_chemical_formula_sum 'C27 H22 Br N O2'
_chemical_formula_weight 472.36
_space_group_crystal_system orthorhombic
_space_group_IT_number 19
_space_group_name_Hall 'P 2ac 2ab'
_space_group_name_H-M_alt 'P 21 21 21'
_atom_sites_solution_hydrogens mixed
_audit_creation_method SHELXL-2014/7
_audit_update_record
;
2021-02-01 deposited with the CCDC.	2021-04-13 downloaded from the CCDC.
;
_cell_angle_alpha 90
_cell_angle_beta 90
_cell_angle_gamma 90
_cell_formula_units_Z 4
_cell_length_a 9.5547(2)
_cell_length_b 10.0105(3)
_cell_length_c 24.6215(5)
_cell_measurement_temperature 293(2)
_cell_volume 2354.98(10)
_computing_structure_refinement 'SHELXL-2014/7 (Sheldrick, 2014)'
_diffrn_ambient_temperature 293(2)
_diffrn_measured_fraction_theta_full 1.000
_diffrn_measured_fraction_theta_max 1.000
_diffrn_radiation_type CuK\a
_diffrn_radiation_wavelength 1.54184
_diffrn_reflns_av_R_equivalents 0.0293
_diffrn_reflns_av_unetI/netI 0.0392
_diffrn_reflns_Laue_measured_fraction_full 1.000
_diffrn_reflns_Laue_measured_fraction_max 1.000
_diffrn_reflns_limit_h_max 11
_diffrn_reflns_limit_h_min -7
_diffrn_reflns_limit_k_max 10
_diffrn_reflns_limit_k_min -11
_diffrn_reflns_limit_l_max 29
_diffrn_reflns_limit_l_min -20
_diffrn_reflns_number 8533
_diffrn_reflns_point_group_measured_fraction_full 0.999
_diffrn_reflns_point_group_measured_fraction_max 0.999
_diffrn_reflns_theta_full 67.072
_diffrn_reflns_theta_max 67.072
_diffrn_reflns_theta_min 3.590
_exptl_absorpt_coefficient_mu 2.552
_exptl_crystal_density_diffrn 1.332
_exptl_crystal_F_000 968
_exptl_crystal_size_max 0.170
_exptl_crystal_size_mid 0.130
_exptl_crystal_size_min 0.009
_refine_diff_density_max 0.298
_refine_diff_density_min -0.275
_refine_diff_density_rms 0.037
_refine_ls_abs_structure_details
;
 Flack x determined using 1197 quotients [(I+)-(I-)]/[(I+)+(I-)]
 (Parsons, Flack and Wagner, Acta Cryst. B69 (2013) 249-259).
;
_refine_ls_abs_structure_Flack -0.029(13)
_refine_ls_extinction_method none
_refine_ls_goodness_of_fit_ref 1.035
_refine_ls_hydrogen_treatment mixed
_refine_ls_matrix_type full
_refine_ls_number_parameters 290
_refine_ls_number_reflns 4210
_refine_ls_number_restraints 2
_refine_ls_restrained_S_all 1.038
_refine_ls_R_factor_all 0.0554
_refine_ls_R_factor_gt 0.0431
_refine_ls_shift/su_max 0.000
_refine_ls_shift/su_mean 0.000
_refine_ls_structure_factor_coef Fsqd
_refine_ls_weighting_details 'w=1/[\s^2^(Fo^2^)+(0.0373P)^2^+0.4003P] where P=(Fo^2^+2Fc^2^)/3'
_refine_ls_weighting_scheme calc
_refine_ls_wR_factor_gt 0.0954
_refine_ls_wR_factor_ref 0.1053
_reflns_Friedel_coverage 0.743
_reflns_Friedel_fraction_full 0.999
_reflns_Friedel_fraction_max 0.999
_reflns_number_gt 3469
_reflns_number_total 4210
_reflns_threshold_expression 'I > 2\s(I)'
_cod_data_source_file d1cc00777g2.cif
_cod_data_source_block 202009199
_cod_depositor_comments 'Adding full bibliography for 7128170--7128171.cif.'
_cod_original_cell_volume 2354.99(10)
_cod_database_code 7128170
_shelx_shelxl_version_number 2014/7
_shelx_space_group_comment
;
The symmetry employed for this shelxl refinement is uniquely defined
by the following loop, which should always be used as a source of
symmetry information in preference to the above space-group names.
They are only intended as comments.
;
_shelx_estimated_absorpt_t_min 0.671
_shelx_estimated_absorpt_t_max 0.977

loop_
_space_group_symop_operation_xyz
'x, y, z'
'-x+1/2, -y, z+1/2'
'x+1/2, -y+1/2, -z'
'-x, y+1/2, -z+1/2'

loop_
_atom_site_label
_atom_site_type_symbol
_atom_site_fract_x
_atom_site_fract_y
_atom_site_fract_z
_atom_site_U_iso_or_equiv
_atom_site_adp_type
_atom_site_occupancy
_atom_site_site_symmetry_order
_atom_site_calc_flag
_atom_site_refinement_flags_posn
_atom_site_refinement_flags_adp
_atom_site_refinement_flags_occupancy
_atom_site_disorder_assembly
_atom_site_disorder_group
Br1 Br 1.28046(13) 0.9783(2) 0.68460(5) 0.0971(5) Uani 0.858(4) 1 d . . P A 1
Br1A Br 1.3120(9) 0.9122(11) 0.6995(3) 0.0971(5) Uani 0.142(4) 1 d D . P A 2
O1 O 0.8819(3) 0.4841(4) 0.57579(12) 0.0637(9) Uani 1 1 d . . . . .
O2 O 0.9152(5) 0.2745(5) 0.54853(19) 0.0990(15) Uani 1 1 d . . . . .
N1 N 0.4550(5) 0.3654(5) 0.55324(17) 0.0670(11) Uani 1 1 d D . . . .
H1 H 0.432(6) 0.322(5) 0.5245(15) 0.069(16) Uiso 1 1 d D . . . .
C1 C 1.0796(6) 0.6521(7) 0.6175(3) 0.0845(19) Uani 1 1 d . . . . .
H1A H 1.1010 0.5873 0.5917 0.101 Uiso 1 1 calc R U . . .
C2 C 1.1783(6) 0.7472(7) 0.6311(2) 0.0878(19) Uani 1 1 d . . . . .
H2 H 1.2648 0.7483 0.6138 0.105 Uiso 1 1 calc R U . . .
C3 C 1.1478(6) 0.8390(6) 0.6698(2) 0.0713(14) Uani 1 1 d D . . . .
C4 C 1.0219(6) 0.8385(6) 0.6957(2) 0.0790(16) Uani 1 1 d . . . . .
H4 H 1.0023 0.9011 0.7225 0.095 Uiso 1 1 calc R U . . .
C5 C 0.9239(5) 0.7440(6) 0.6814(2) 0.0737(14) Uani 1 1 d . . . . .
H5 H 0.8381 0.7429 0.6992 0.088 Uiso 1 1 calc R U . . .
C6 C 0.9492(5) 0.6521(5) 0.64189(18) 0.0559(11) Uani 1 1 d . . . . .
C7 C 0.8374(5) 0.5518(5) 0.62525(18) 0.0576(12) Uani 1 1 d . . . . .
C8 C 0.8248(5) 0.4380(6) 0.6647(2) 0.0648(13) Uani 1 1 d . . . . .
H8 H 0.8018 0.4482 0.7011 0.078 Uiso 1 1 calc R U . . .
C9 C 0.8501(6) 0.3229(6) 0.6417(2) 0.0761(15) Uani 1 1 d . . . . .
C10 C 0.8858(6) 0.3511(6) 0.5843(2) 0.0745(15) Uani 1 1 d . . . . .
C11 C 0.8480(10) 0.1827(7) 0.6628(3) 0.118(3) Uani 1 1 d . . . . .
H11A H 0.7812 0.1312 0.6426 0.177 Uiso 1 1 calc R U . . .
H11B H 0.8222 0.1832 0.7005 0.177 Uiso 1 1 calc R U . . .
H11C H 0.9392 0.1438 0.6588 0.177 Uiso 1 1 calc R U . . .
C12 C 0.6921(4) 0.6175(5) 0.61497(17) 0.0548(11) Uani 1 1 d . . . . .
H12 H 0.6609 0.6472 0.6509 0.066 Uiso 1 1 calc R U . . .
C13 C 0.6930(5) 0.7431(5) 0.58081(19) 0.0593(11) Uani 1 1 d . . . . .
C14 C 0.7838(6) 0.7676(6) 0.5377(2) 0.0730(14) Uani 1 1 d . . . . .
H14 H 0.8519 0.7047 0.5291 0.088 Uiso 1 1 calc R U . . .
C15 C 0.7744(7) 0.8825(7) 0.5080(2) 0.0849(17) Uani 1 1 d . . . . .
H15 H 0.8358 0.8963 0.4792 0.102 Uiso 1 1 calc R U . . .
C16 C 0.6756(7) 0.9780(7) 0.5199(3) 0.098(2) Uani 1 1 d . . . . .
H16 H 0.6705 1.0562 0.4996 0.118 Uiso 1 1 calc R U . . .
C17 C 0.5846(7) 0.9564(7) 0.5621(3) 0.097(2) Uani 1 1 d . . . . .
H17 H 0.5164 1.0196 0.5703 0.116 Uiso 1 1 calc R U . . .
C18 C 0.5946(6) 0.8408(6) 0.5924(3) 0.0793(16) Uani 1 1 d . . . . .
H18 H 0.5337 0.8281 0.6214 0.095 Uiso 1 1 calc R U . . .
C19 C 0.4393(5) 0.4931(6) 0.6876(2) 0.0739(14) Uani 1 1 d . . . . .
H19 H 0.4907 0.5531 0.7085 0.089 Uiso 1 1 calc R U . . .
C20 C 0.3260(7) 0.4297(7) 0.7090(2) 0.092(2) Uani 1 1 d . . . . .
H20 H 0.3009 0.4470 0.7448 0.110 Uiso 1 1 calc R U . . .
C21 C 0.2466(7) 0.3398(7) 0.6789(3) 0.100(2) Uani 1 1 d . . . . .
H21 H 0.1685 0.2999 0.6945 0.120 Uiso 1 1 calc R U . . .
C22 C 0.2825(6) 0.3089(6) 0.6258(2) 0.0806(16) Uani 1 1 d . . . . .
H22 H 0.2306 0.2480 0.6057 0.097 Uiso 1 1 calc R U . . .
C23 C 0.3983(5) 0.3720(6) 0.6040(2) 0.0647(13) Uani 1 1 d . . . . .
C24 C 0.4778(5) 0.4666(5) 0.63334(18) 0.0597(11) Uani 1 1 d . . . . .
C25 C 0.5841(4) 0.5154(5) 0.59767(17) 0.0558(11) Uani 1 1 d . . . . .
C26 C 0.5662(5) 0.4539(6) 0.54905(18) 0.0604(12) Uani 1 1 d . . . . .
C27 C 0.6358(6) 0.4677(7) 0.49432(19) 0.0796(17) Uani 1 1 d . . . . .
H27A H 0.6862 0.5506 0.4929 0.119 Uiso 1 1 calc R U . . .
H27B H 0.5659 0.4664 0.4663 0.119 Uiso 1 1 calc R U . . .
H27C H 0.6996 0.3948 0.4890 0.119 Uiso 1 1 calc R U . . .

loop_
_atom_site_aniso_label
_atom_site_aniso_U_11
_atom_site_aniso_U_22
_atom_site_aniso_U_33
_atom_site_aniso_U_23
_atom_site_aniso_U_13
_atom_site_aniso_U_12
Br1 0.1026(6) 0.1042(11) 0.0844(6) -0.0167(6) 0.0150(5) -0.0474(7)
Br1A 0.1026(6) 0.1042(11) 0.0844(6) -0.0167(6) 0.0150(5) -0.0474(7)
O1 0.0539(17) 0.075(2) 0.0618(17) -0.0187(17) 0.0080(14) 0.0005(17)
O2 0.107(3) 0.091(3) 0.099(3) -0.038(3) 0.007(3) 0.009(3)
N1 0.066(3) 0.073(3) 0.062(2) -0.011(2) -0.004(2) -0.013(2)
C1 0.056(3) 0.099(5) 0.098(4) -0.042(4) 0.017(3) -0.012(3)
C2 0.057(3) 0.113(5) 0.093(4) -0.029(4) 0.021(3) -0.019(3)
C3 0.066(3) 0.091(4) 0.057(3) -0.006(3) -0.003(2) -0.016(3)
C4 0.065(3) 0.098(4) 0.073(3) -0.029(3) 0.004(3) -0.011(3)
C5 0.052(2) 0.104(4) 0.066(3) -0.021(3) 0.009(2) -0.007(3)
C6 0.042(2) 0.071(3) 0.054(2) -0.007(2) -0.0010(19) 0.002(2)
C7 0.049(2) 0.071(3) 0.052(2) -0.014(2) 0.0032(18) 0.001(2)
C8 0.054(3) 0.081(4) 0.059(2) -0.002(2) 0.001(2) -0.002(2)
C9 0.066(3) 0.078(4) 0.085(4) -0.002(3) -0.009(3) -0.003(3)
C10 0.060(3) 0.076(4) 0.087(4) -0.023(3) -0.003(3) 0.002(3)
C11 0.138(7) 0.081(5) 0.136(7) 0.006(4) -0.015(5) -0.011(5)
C12 0.043(2) 0.072(3) 0.049(2) -0.010(2) 0.0045(18) -0.004(2)
C13 0.043(2) 0.073(3) 0.062(3) -0.008(2) -0.007(2) -0.004(2)
C14 0.064(3) 0.086(4) 0.070(3) 0.001(3) 0.001(3) -0.010(3)
C15 0.083(4) 0.100(5) 0.072(3) 0.014(3) -0.007(3) -0.019(4)
C16 0.096(5) 0.087(5) 0.112(5) 0.023(4) -0.029(4) -0.011(4)
C17 0.075(4) 0.087(5) 0.127(5) 0.007(4) -0.013(4) 0.014(4)
C18 0.059(3) 0.087(4) 0.092(4) -0.001(3) 0.005(3) 0.002(3)
C19 0.065(3) 0.093(4) 0.064(3) -0.007(3) 0.010(2) -0.008(3)
C20 0.083(4) 0.120(5) 0.073(3) -0.003(3) 0.023(3) -0.019(4)
C21 0.090(4) 0.111(5) 0.097(4) 0.007(4) 0.024(4) -0.040(4)
C22 0.071(3) 0.084(4) 0.086(4) 0.001(3) 0.000(3) -0.023(3)
C23 0.058(3) 0.071(3) 0.065(3) 0.005(2) -0.003(2) -0.005(2)
C24 0.050(2) 0.071(3) 0.058(2) 0.000(2) 0.0003(19) -0.005(2)
C25 0.046(2) 0.064(3) 0.058(2) -0.003(2) 0.0011(18) -0.003(2)
C26 0.049(2) 0.074(3) 0.058(2) -0.006(2) -0.002(2) -0.010(2)
C27 0.075(3) 0.108(5) 0.057(3) -0.015(3) 0.006(2) -0.014(3)

loop_
_atom_type_symbol
_atom_type_description
_atom_type_scat_dispersion_real
_atom_type_scat_dispersion_imag
_atom_type_scat_source
C C 0.0181 0.0091 'International Tables Vol C Tables 4.2.6.8 and 6.1.1.4'
H H 0.0000 0.0000 'International Tables Vol C Tables 4.2.6.8 and 6.1.1.4'
Br Br -0.6763 1.2805 'International Tables Vol C Tables 4.2.6.8 and 6.1.1.4'
N N 0.0311 0.0180 'International Tables Vol C Tables 4.2.6.8 and 6.1.1.4'
O O 0.0492 0.0322 'International Tables Vol C Tables 4.2.6.8 and 6.1.1.4'

loop_
_geom_angle_atom_site_label_1
_geom_angle_atom_site_label_2
_geom_angle_atom_site_label_3
_geom_angle
_geom_angle_site_symmetry_1
_geom_angle_site_symmetry_3
_geom_angle_publ_flag
C10 O1 C7 109.8(4) . . ?
C23 N1 C26 110.0(4) . . ?
C23 N1 H1 133(4) . . ?
C26 N1 H1 117(4) . . ?
C2 C1 C6 120.7(5) . . ?
C2 C1 H1A 119.6 . . ?
C6 C1 H1A 119.6 . . ?
C3 C2 C1 119.4(5) . . ?
C3 C2 H2 120.3 . . ?
C1 C2 H2 120.3 . . ?
C2 C3 C4 121.1(5) . . ?
C2 C3 Br1A 111.0(5) . . ?
C4 C3 Br1A 123.9(4) . . ?
C2 C3 Br1 118.9(4) . . ?
C4 C3 Br1 119.9(4) . . ?
C3 C4 C5 119.0(5) . . ?
C3 C4 H4 120.5 . . ?
C5 C4 H4 120.5 . . ?
C6 C5 C4 121.8(5) . . ?
C6 C5 H5 119.1 . . ?
C4 C5 H5 119.1 . . ?
C5 C6 C1 118.1(5) . . ?
C5 C6 C7 120.9(4) . . ?
C1 C6 C7 121.1(4) . . ?
O1 C7 C8 102.2(4) . . ?
O1 C7 C6 109.0(4) . . ?
C8 C7 C6 112.5(4) . . ?
O1 C7 C12 108.7(4) . . ?
C8 C7 C12 110.7(4) . . ?
C6 C7 C12 113.1(4) . . ?
C9 C8 C7 112.0(5) . . ?
C9 C8 H8 124.0 . . ?
C7 C8 H8 124.0 . . ?
C8 C9 C10 106.7(6) . . ?
C8 C9 C11 132.5(6) . . ?
C10 C9 C11 120.8(6) . . ?
O2 C10 O1 121.6(6) . . ?
O2 C10 C9 129.2(6) . . ?
O1 C10 C9 109.3(5) . . ?
C9 C11 H11A 109.5 . . ?
C9 C11 H11B 109.5 . . ?
H11A C11 H11B 109.5 . . ?
C9 C11 H11C 109.5 . . ?
H11A C11 H11C 109.5 . . ?
H11B C11 H11C 109.5 . . ?
C13 C12 C25 114.1(4) . . ?
C13 C12 C7 115.8(4) . . ?
C25 C12 C7 111.6(4) . . ?
C13 C12 H12 104.6 . . ?
C25 C12 H12 104.6 . . ?
C7 C12 H12 104.6 . . ?
C18 C13 C14 117.1(5) . . ?
C18 C13 C12 117.9(5) . . ?
C14 C13 C12 125.0(5) . . ?
C15 C14 C13 121.1(6) . . ?
C15 C14 H14 119.5 . . ?
C13 C14 H14 119.5 . . ?
C14 C15 C16 121.0(6) . . ?
C14 C15 H15 119.5 . . ?
C16 C15 H15 119.5 . . ?
C17 C16 C15 119.1(6) . . ?
C17 C16 H16 120.4 . . ?
C15 C16 H16 120.4 . . ?
C16 C17 C18 119.9(6) . . ?
C16 C17 H17 120.1 . . ?
C18 C17 H17 120.1 . . ?
C17 C18 C13 121.8(6) . . ?
C17 C18 H18 119.1 . . ?
C13 C18 H18 119.1 . . ?
C20 C19 C24 119.1(5) . . ?
C20 C19 H19 120.5 . . ?
C24 C19 H19 120.5 . . ?
C19 C20 C21 121.9(5) . . ?
C19 C20 H20 119.0 . . ?
C21 C20 H20 119.0 . . ?
C22 C21 C20 120.8(5) . . ?
C22 C21 H21 119.6 . . ?
C20 C21 H21 119.6 . . ?
C23 C22 C21 117.6(5) . . ?
C23 C22 H22 121.2 . . ?
C21 C22 H22 121.2 . . ?
N1 C23 C22 130.8(5) . . ?
N1 C23 C24 106.7(4) . . ?
C22 C23 C24 122.5(5) . . ?
C19 C24 C23 118.0(4) . . ?
C19 C24 C25 134.7(5) . . ?
C23 C24 C25 107.3(4) . . ?
C26 C25 C24 107.3(4) . . ?
C26 C25 C12 129.8(4) . . ?
C24 C25 C12 122.8(4) . . ?
C25 C26 N1 108.7(4) . . ?
C25 C26 C27 133.7(5) . . ?
N1 C26 C27 117.5(4) . . ?
C26 C27 H27A 109.5 . . ?
C26 C27 H27B 109.5 . . ?
H27A C27 H27B 109.5 . . ?
C26 C27 H27C 109.5 . . ?
H27A C27 H27C 109.5 . . ?
H27B C27 H27C 109.5 . . ?

loop_
_geom_bond_atom_site_label_1
_geom_bond_atom_site_label_2
_geom_bond_distance
_geom_bond_site_symmetry_2
_geom_bond_publ_flag
Br1 C3 1.919(5) . ?
Br1A C3 1.879(8) . ?
O1 C10 1.348(7) . ?
O1 C7 1.458(5) . ?
O2 C10 1.200(7) . ?
N1 C23 1.363(7) . ?
N1 C26 1.388(6) . ?
N1 H1 0.86(2) . ?
C1 C2 1.381(8) . ?
C1 C6 1.382(7) . ?
C1 H1A 0.9300 . ?
C2 C3 1.357(8) . ?
C2 H2 0.9300 . ?
C3 C4 1.361(7) . ?
C4 C5 1.377(7) . ?
C4 H4 0.9300 . ?
C5 C6 1.360(7) . ?
C5 H5 0.9300 . ?
C6 C7 1.523(7) . ?
C7 C8 1.502(7) . ?
C7 C12 1.557(6) . ?
C8 C9 1.306(8) . ?
C8 H8 0.9300 . ?
C9 C10 1.482(8) . ?
C9 C11 1.496(9) . ?
C11 H11A 0.9600 . ?
C11 H11B 0.9600 . ?
C11 H11C 0.9600 . ?
C12 C13 1.513(7) . ?
C12 C25 1.513(6) . ?
C12 H12 0.9800 . ?
C13 C18 1.386(8) . ?
C13 C14 1.392(7) . ?
C14 C15 1.367(8) . ?
C14 H14 0.9300 . ?
C15 C16 1.375(9) . ?
C15 H15 0.9300 . ?
C16 C17 1.372(10) . ?
C16 H16 0.9300 . ?
C17 C18 1.380(9) . ?
C17 H17 0.9300 . ?
C18 H18 0.9300 . ?
C19 C20 1.361(8) . ?
C19 C24 1.412(6) . ?
C19 H19 0.9300 . ?
C20 C21 1.392(9) . ?
C20 H20 0.9300 . ?
C21 C22 1.385(8) . ?
C21 H21 0.9300 . ?
C22 C23 1.383(8) . ?
C22 H22 0.9300 . ?
C23 C24 1.414(7) . ?
C24 C25 1.428(6) . ?
C25 C26 1.357(6) . ?
C26 C27 1.509(6) . ?
C27 H27A 0.9600 . ?
C27 H27B 0.9600 . ?
C27 H27C 0.9600 . ?

loop_
_geom_torsion_atom_site_label_1
_geom_torsion_atom_site_label_2
_geom_torsion_atom_site_label_3
_geom_torsion_atom_site_label_4
_geom_torsion
_geom_torsion_site_symmetry_1
_geom_torsion_site_symmetry_2
_geom_torsion_site_symmetry_3
_geom_torsion_site_symmetry_4
_geom_torsion_publ_flag
C6 C1 C2 C3 1.9(11) . . . . ?
C1 C2 C3 C4 0.3(11) . . . . ?
C1 C2 C3 Br1A 158.5(7) . . . . ?
C1 C2 C3 Br1 -175.6(6) . . . . ?
C2 C3 C4 C5 -0.9(10) . . . . ?
Br1A C3 C4 C5 -156.2(7) . . . . ?
Br1 C3 C4 C5 174.9(5) . . . . ?
C3 C4 C5 C6 -0.6(10) . . . . ?
C4 C5 C6 C1 2.7(10) . . . . ?
C4 C5 C6 C7 -177.6(5) . . . . ?
C2 C1 C6 C5 -3.3(10) . . . . ?
C2 C1 C6 C7 177.0(6) . . . . ?
C10 O1 C7 C8 3.4(5) . . . . ?
C10 O1 C7 C6 122.6(4) . . . . ?
C10 O1 C7 C12 -113.7(4) . . . . ?
C5 C6 C7 O1 169.0(5) . . . . ?
C1 C6 C7 O1 -11.3(7) . . . . ?
C5 C6 C7 C8 -78.4(6) . . . . ?
C1 C6 C7 C8 101.3(6) . . . . ?
C5 C6 C7 C12 47.9(6) . . . . ?
C1 C6 C7 C12 -132.3(6) . . . . ?
O1 C7 C8 C9 -3.0(5) . . . . ?
C6 C7 C8 C9 -119.7(5) . . . . ?
C12 C7 C8 C9 112.7(5) . . . . ?
C7 C8 C9 C10 1.4(6) . . . . ?
C7 C8 C9 C11 -178.4(7) . . . . ?
C7 O1 C10 O2 177.4(5) . . . . ?
C7 O1 C10 C9 -2.8(6) . . . . ?
C8 C9 C10 O2 -179.4(6) . . . . ?
C11 C9 C10 O2 0.5(10) . . . . ?
C8 C9 C10 O1 0.8(6) . . . . ?
C11 C9 C10 O1 -179.3(6) . . . . ?
O1 C7 C12 C13 -75.1(5) . . . . ?
C8 C7 C12 C13 173.5(4) . . . . ?
C6 C7 C12 C13 46.2(5) . . . . ?
O1 C7 C12 C25 57.8(5) . . . . ?
C8 C7 C12 C25 -53.7(5) . . . . ?
C6 C7 C12 C25 179.1(4) . . . . ?
C25 C12 C13 C18 81.5(5) . . . . ?
C7 C12 C13 C18 -146.8(4) . . . . ?
C25 C12 C13 C14 -97.3(5) . . . . ?
C7 C12 C13 C14 34.5(7) . . . . ?
C18 C13 C14 C15 -0.8(8) . . . . ?
C12 C13 C14 C15 178.0(5) . . . . ?
C13 C14 C15 C16 0.4(9) . . . . ?
C14 C15 C16 C17 -0.5(10) . . . . ?
C15 C16 C17 C18 0.9(11) . . . . ?
C16 C17 C18 C13 -1.3(10) . . . . ?
C14 C13 C18 C17 1.2(8) . . . . ?
C12 C13 C18 C17 -177.6(6) . . . . ?
C24 C19 C20 C21 -0.2(11) . . . . ?
C19 C20 C21 C22 1.6(12) . . . . ?
C20 C21 C22 C23 -0.9(11) . . . . ?
C26 N1 C23 C22 175.9(6) . . . . ?
C26 N1 C23 C24 -0.9(6) . . . . ?
C21 C22 C23 N1 -177.5(6) . . . . ?
C21 C22 C23 C24 -1.0(9) . . . . ?
C20 C19 C24 C23 -1.6(9) . . . . ?
C20 C19 C24 C25 177.8(6) . . . . ?
N1 C23 C24 C19 179.5(5) . . . . ?
C22 C23 C24 C19 2.3(8) . . . . ?
N1 C23 C24 C25 -0.1(6) . . . . ?
C22 C23 C24 C25 -177.3(5) . . . . ?
C19 C24 C25 C26 -178.4(6) . . . . ?
C23 C24 C25 C26 1.1(6) . . . . ?
C19 C24 C25 C12 1.5(9) . . . . ?
C23 C24 C25 C12 -179.0(4) . . . . ?
C13 C12 C25 C26 57.7(7) . . . . ?
C7 C12 C25 C26 -76.1(6) . . . . ?
C13 C12 C25 C24 -122.2(5) . . . . ?
C7 C12 C25 C24 104.1(5) . . . . ?
C24 C25 C26 N1 -1.7(6) . . . . ?
C12 C25 C26 N1 178.5(5) . . . . ?
C24 C25 C26 C27 175.2(6) . . . . ?
C12 C25 C26 C27 -4.7(10) . . . . ?
C23 N1 C26 C25 1.7(6) . . . . ?
C23 N1 C26 C27 -175.8(5) . . . . ?
